data_4342309
loop_
_publ_author_name
'Erickson, Jeremy D.'
'Fettinger, James C.'
'Power, Philip P.'

_publ_section_title
;
 Reaction of a germylene, stannylene, or plumbylene with trimethylaluminum
 and trimethylgallium: insertion into Al-C or ga-C bonds, a reversible
 metal-carbon insertion equilibrium, and a new route to diplumbenes.
;
_journal_issue 4
_journal_name_full 'Inorganic chemistry'
_journal_page_first 1940
_journal_page_last 1948
_journal_paper_doi 10.1021/ic502824w
_journal_volume 54
_journal_year 2015
_chemical_formula_moiety 'C75 H84 Sn5'
_chemical_formula_sum 'C75 H84 Sn5'
_chemical_formula_weight 1578.97
_space_group_crystal_system hexagonal
_space_group_IT_number 176
_space_group_name_Hall '-P 6c'
_space_group_name_H-M_alt 'P 63/m'
_symmetry_space_group_name_Hall '-P 6c'
_symmetry_space_group_name_H-M 'P 63/m'
_atom_sites_solution_hydrogens difmap
_audit_creation_method SHELXL-2014/7
_cell_angle_alpha 90
_cell_angle_beta 90
_cell_angle_gamma 120
_cell_formula_units_Z 2
_cell_length_a 13.1973(9)
_cell_length_b 13.1973(9)
_cell_length_c 22.4007(15)
_cell_measurement_reflns_used 9837
_cell_measurement_temperature 90(2)
_cell_measurement_theta_max 30.53
_cell_measurement_theta_min 2.55
_cell_volume 3378.8(4)
_computing_cell_refinement 'SAINT (8.27b) (Bruker, 2012)'
_computing_data_collection 'Apex2 (2013.6-2) (Bruker, 2013)'
_computing_data_reduction 'SAINT (8.27b) (Bruker, 2012)'
_computing_molecular_graphics 'Bruker SHELXTL'
_computing_publication_material 'Bruker SHELXTL'
_computing_structure_refinement 'SHELXL-2014/7 (Sheldrick, 2014)'
_computing_structure_solution 'SHELXT (Sheldrick, 2013)'
_diffrn_ambient_temperature 90(2)
_diffrn_measured_fraction_theta_full 1.000
_diffrn_measured_fraction_theta_max 1.000
_diffrn_measurement_device_type 'Bruker APEX-II CCD'
_diffrn_measurement_method '\f and \w scans'
_diffrn_radiation_type MoK\a
_diffrn_radiation_wavelength 0.71073
_diffrn_reflns_av_R_equivalents 0.0238
_diffrn_reflns_av_unetI/netI 0.0093
_diffrn_reflns_Laue_measured_fraction_full 1.000
_diffrn_reflns_Laue_measured_fraction_max 1.000
_diffrn_reflns_limit_h_max 17
_diffrn_reflns_limit_h_min -17
_diffrn_reflns_limit_k_max 17
_diffrn_reflns_limit_k_min -17
_diffrn_reflns_limit_l_max 29
_diffrn_reflns_limit_l_min -28
_diffrn_reflns_number 30790
_diffrn_reflns_point_group_measured_fraction_full 1.000
_diffrn_reflns_point_group_measured_fraction_max 1.000
_diffrn_reflns_theta_full 25.242
_diffrn_reflns_theta_max 27.497
_diffrn_reflns_theta_min 1.782
_exptl_absorpt_coefficient_mu 1.862
_exptl_absorpt_correction_T_max 0.4697
_exptl_absorpt_correction_T_min 0.3266
_exptl_absorpt_correction_type multi-scan
_exptl_absorpt_process_details 'SADABS 2012/1 (Sheldrick, 2012)'
_exptl_crystal_colour Purple
_exptl_crystal_density_diffrn 1.552
_exptl_crystal_description Needle
_exptl_crystal_F_000 1568
_exptl_crystal_size_max 0.443
_exptl_crystal_size_mid 0.194
_exptl_crystal_size_min 0.102
_refine_diff_density_max 1.748
_refine_diff_density_min -0.324
_refine_diff_density_rms 0.103
_refine_ls_extinction_method none
_refine_ls_goodness_of_fit_ref 1.112
_refine_ls_hydrogen_treatment refall
_refine_ls_matrix_type full
_refine_ls_number_parameters 185
_refine_ls_number_reflns 2663
_refine_ls_number_restraints 12
_refine_ls_restrained_S_all 1.109
_refine_ls_R_factor_all 0.0275
_refine_ls_R_factor_gt 0.0237
_refine_ls_shift/su_max 0.001
_refine_ls_shift/su_mean 0.000
_refine_ls_structure_factor_coef Fsqd
_refine_ls_weighting_details 'w=1/[\s^2^(Fo^2^)+(0.0407P)^2^+3.1193P] where P=(Fo^2^+2Fc^2^)/3'
_refine_ls_weighting_scheme calc
_refine_ls_wR_factor_gt 0.0635
_refine_ls_wR_factor_ref 0.0678
_reflns_Friedel_coverage 0.000
_reflns_number_gt 2422
_reflns_number_total 2663
_reflns_threshold_expression 'I > 2\s(I)'
_cod_data_source_file ic502824w_si_002.cif
_cod_data_source_block je22fmi
_cod_depositor_comments
;
The following automatic conversions were performed:

'_exptl_absorpt_correction_type' value 'Multi-scan' changed to
'multi-scan' according to
/usr/data/users/saulius/crontab/automatic-downloads/rss-feeds/ACS/lib/dictionaries/cif_core.dic
dictionary named 'cif_core.dic' version 2.4.2 from 2011-04-26.

Automatic conversion script
Id: cif_fix_values 3008 2015-01-20 13:52:24Z robertas 

 Adding full bibliography for 4342304--4342310.cif.
;
_cod_original_cell_volume 3378.8(5)
_cod_database_code 4342309
_shelx_shelxl_version_number 2014/7
_shelx_space_group_comment
; 
The symmetry employed for this shelxl refinement is uniquely defined 
by the following loop, which should always be used as a source of 
symmetry information in preference to the above space-group names. 
They are only intended as comments. 
;
_shelx_estimated_absorpt_t_min 0.493
_shelx_estimated_absorpt_t_max 0.833

loop_
_space_group_symop_operation_xyz
'x, y, z'
'-y, x-y, z'
'-x+y, -x, z'
'-x, -y, z+1/2'
'y, -x+y, z+1/2'
'x-y, x, z+1/2'
'-x, -y, -z'
'y, -x+y, -z'
'x-y, x, -z'
'x, y, -z-1/2'
'-y, x-y, -z-1/2'
'-x+y, -x, -z-1/2'

loop_
_atom_site_label
_atom_site_type_symbol
_atom_site_fract_x
_atom_site_fract_y
_atom_site_fract_z
_atom_site_U_iso_or_equiv
_atom_site_adp_type
_atom_site_occupancy
_atom_site_site_symmetry_order
_atom_site_calc_flag
_atom_site_refinement_flags_posn
_atom_site_refinement_flags_adp
_atom_site_refinement_flags_occupancy
Sn2 Sn 0.47265(2) 0.26784(2) 0.7500 0.01940(8) Uani 1 2 d S T P
Sn1 Sn 0.6667 0.3333 0.67215(2) 0.01951(9) Uani 1 3 d S T P
C1 C 0.3438(3) 0.0824(3) 0.7500 0.0308(7) Uani 1 2 d S T P
H1A H 0.385(3) 0.039(3) 0.7500 0.017(9) Uiso 1 2 d S . P
H1B H 0.292(3) 0.059(3) 0.7842(14) 0.041(9) Uiso 1 1 d . . .
C2 C 0.3770(3) 0.3640(3) 0.7500 0.0218(6) Uani 1 2 d S T P
C3 C 0.3439(2) 0.3934(2) 0.80412(10) 0.0234(5) Uani 1 1 d . . .
C4 C 0.2819(2) 0.4540(2) 0.80350(11) 0.0279(5) Uani 1 1 d . . .
H4 H 0.266(3) 0.478(3) 0.8396(15) 0.035(8) Uiso 1 1 d . . .
C5 C 0.2513(3) 0.4848(3) 0.7500 0.0306(7) Uani 1 2 d S T P
H5 H 0.207(4) 0.526(4) 0.7500 0.047(13) Uiso 1 2 d S . P
C6 C 0.3641(2) 0.3504(2) 0.86263(10) 0.0238(5) Uani 1 1 d . . .
C7 C 0.2805(2) 0.2364(2) 0.88141(11) 0.0292(5) Uani 1 1 d . . .
C8 C 0.3005(3) 0.1921(2) 0.93365(12) 0.0339(6) Uani 1 1 d . . .
H8 H 0.245(3) 0.116(3) 0.9458(15) 0.037(8) Uiso 1 1 d . . .
C9 C 0.3993(3) 0.2571(2) 0.96848(12) 0.0339(6) Uani 1 1 d . . .
C10 C 0.4782(2) 0.3707(2) 0.95065(11) 0.0305(5) Uani 1 1 d . . .
H10 H 0.543(3) 0.416(3) 0.9752(14) 0.035(8) Uiso 1 1 d . . .
C11 C 0.4624(2) 0.4191(2) 0.89816(10) 0.0250(5) Uani 1 1 d . . .
C12 C 0.1680(2) 0.1661(2) 0.84715(14) 0.0386(6) Uani 1 1 d D . .
H12A H 0.125(2) 0.0877(10) 0.8647(11) 0.062(11) Uiso 1 1 d D . .
H12B H 0.182(3) 0.160(2) 0.8046(3) 0.055(10) Uiso 1 1 d D . .
H12C H 0.122(2) 0.206(2) 0.8519(12) 0.063(12) Uiso 1 1 d D . .
C13 C 0.4178(4) 0.2070(3) 1.02556(14) 0.0445(7) Uani 1 1 d . . .
H13A H 0.505(3) 0.261(3) 1.0360(16) 0.040(9) Uiso 1 1 d . . .
H13B H 0.399(3) 0.130(3) 1.0166(17) 0.053(10) Uiso 1 1 d . . .
H13C H 0.370(4) 0.211(4) 1.057(2) 0.078(14) Uiso 1 1 d . . .
C14 C 0.5510(2) 0.5427(2) 0.88085(12) 0.0314(5) Uani 1 1 d D . .
H14A H 0.601(2) 0.545(3) 0.8479(8) 0.077(14) Uiso 1 1 d D . .
H14B H 0.6060(18) 0.594(2) 0.9112(10) 0.063(11) Uiso 1 1 d D . .
H14C H 0.514(3) 0.586(2) 0.8658(12) 0.084(15) Uiso 1 1 d D . .

loop_
_atom_site_aniso_label
_atom_site_aniso_U_11
_atom_site_aniso_U_22
_atom_site_aniso_U_33
_atom_site_aniso_U_23
_atom_site_aniso_U_13
_atom_site_aniso_U_12
Sn2 0.02022(12) 0.02092(12) 0.01757(12) 0.000 0.000 0.01067(9)
Sn1 0.02205(10) 0.02205(10) 0.01442(13) 0.000 0.000 0.01103(5)
C1 0.0303(18) 0.0252(17) 0.0326(19) 0.000 0.000 0.0106(15)
C2 0.0219(15) 0.0238(15) 0.0195(15) 0.000 0.000 0.0112(12)
C3 0.0247(11) 0.0246(11) 0.0193(11) 0.0016(8) 0.0012(8) 0.0110(9)
C4 0.0319(12) 0.0303(12) 0.0256(12) 0.0000(9) 0.0045(10) 0.0187(11)
C5 0.0341(19) 0.0329(18) 0.0316(19) 0.000 0.000 0.0217(16)
C6 0.0299(11) 0.0267(11) 0.0187(10) 0.0024(8) 0.0067(9) 0.0170(10)
C7 0.0333(12) 0.0289(12) 0.0265(12) 0.0022(10) 0.0073(10) 0.0163(10)
C8 0.0441(15) 0.0284(13) 0.0298(13) 0.0084(10) 0.0113(11) 0.0187(12)
C9 0.0525(16) 0.0387(14) 0.0206(11) 0.0063(10) 0.0078(11) 0.0304(13)
C10 0.0405(14) 0.0380(13) 0.0196(11) -0.0021(10) -0.0006(10) 0.0246(12)
C11 0.0320(12) 0.0294(12) 0.0183(10) 0.0006(9) 0.0044(9) 0.0188(10)
C12 0.0334(14) 0.0308(13) 0.0425(16) 0.0040(12) 0.0066(12) 0.0092(11)
C13 0.070(2) 0.0463(18) 0.0273(14) 0.0081(13) 0.0050(14) 0.0368(18)
C14 0.0355(13) 0.0290(12) 0.0260(12) 0.0004(10) 0.0009(10) 0.0133(11)

loop_
_atom_type_symbol
_atom_type_description
_atom_type_scat_dispersion_real
_atom_type_scat_dispersion_imag
_atom_type_scat_source
C C 0.0033 0.0016 'International Tables Vol C Tables 4.2.6.8 and 6.1.1.4'
H H 0.0000 0.0000 'International Tables Vol C Tables 4.2.6.8 and 6.1.1.4'
Sn Sn -0.6537 1.4246 'International Tables Vol C Tables 4.2.6.8 and 6.1.1.4'

loop_
_geom_angle_atom_site_label_1
_geom_angle_atom_site_label_2
_geom_angle_atom_site_label_3
_geom_angle
_geom_angle_site_symmetry_1
_geom_angle_site_symmetry_3
C1 Sn2 C2 107.41(14) . .
C1 Sn2 Sn1 114.83(8) . 12_667
C2 Sn2 Sn1 120.94(6) . 12_667
C1 Sn2 Sn1 114.83(8) . 11_657
C2 Sn2 Sn1 120.94(6) . 11_657
Sn1 Sn2 Sn1 0.000(8) 12_667 11_657
C1 Sn2 Sn1 114.83(8) . 10_557
C2 Sn2 Sn1 120.94(6) . 10_557
Sn1 Sn2 Sn1 0.000(8) 12_667 10_557
Sn1 Sn2 Sn1 0.000(8) 11_657 10_557
C1 Sn2 Sn1 114.83(8) . .
C2 Sn2 Sn1 120.94(6) . .
Sn1 Sn2 Sn1 75.406(11) 12_667 .
Sn1 Sn2 Sn1 75.406(11) 11_657 .
Sn1 Sn2 Sn1 75.406(11) 10_557 .
Sn2 Sn1 Sn2 86.501(8) 2_655 3_665
Sn2 Sn1 Sn2 86.501(8) 2_655 .
Sn2 Sn1 Sn2 86.501(8) 3_665 .
Sn2 C1 H1A 108(2) . .
Sn2 C1 H1B 113(2) . .
H1A C1 H1B 109(2) . .
C3 C2 C3 119.0(3) 10_557 .
C3 C2 Sn2 120.48(15) 10_557 .
C3 C2 Sn2 120.48(15) . .
C4 C3 C2 119.9(2) . .
C4 C3 C6 119.3(2) . .
C2 C3 C6 120.6(2) . .
C5 C4 C3 120.9(2) . .
C5 C4 H4 120(2) . .
C3 C4 H4 119(2) . .
C4 C5 C4 119.3(3) 10_557 .
C4 C5 H5 120.32(17) 10_557 .
C4 C5 H5 120.33(17) . .
C11 C6 C7 119.9(2) . .
C11 C6 C3 122.1(2) . .
C7 C6 C3 118.0(2) . .
C8 C7 C6 119.1(2) . .
C8 C7 C12 120.3(2) . .
C6 C7 C12 120.5(2) . .
C9 C8 C7 122.0(3) . .
C9 C8 H8 119(2) . .
C7 C8 H8 119(2) . .
C8 C9 C10 118.1(2) . .
C8 C9 C13 120.8(3) . .
C10 C9 C13 121.1(3) . .
C9 C10 C11 122.1(3) . .
C9 C10 H10 118(2) . .
C11 C10 H10 120(2) . .
C6 C11 C10 118.8(2) . .
C6 C11 C14 121.4(2) . .
C10 C11 C14 119.8(2) . .
C7 C12 H12A 108(2) . .
C7 C12 H12B 112(2) . .
H12A C12 H12B 109.7(11) . .
C7 C12 H12C 107.2(19) . .
H12A C12 H12C 109.7(12) . .
H12B C12 H12C 109.6(12) . .
C9 C13 H13A 105(2) . .
C9 C13 H13B 106(2) . .
H13A C13 H13B 113(3) . .
C9 C13 H13C 109(3) . .
H13A C13 H13C 110(4) . .
H13B C13 H13C 113(4) . .
C11 C14 H14A 112(2) . .
C11 C14 H14B 119(2) . .
H14A C14 H14B 104.3(14) . .
C11 C14 H14C 112(2) . .
H14A C14 H14C 104.3(14) . .
H14B C14 H14C 104.3(14) . .

loop_
_geom_bond_atom_site_label_1
_geom_bond_atom_site_label_2
_geom_bond_distance
_geom_bond_site_symmetry_2
Sn2 C1 2.172(4) .
Sn2 C2 2.193(3) .
Sn2 Sn1 2.8515(3) 12_667
Sn2 Sn1 2.8515(3) 11_657
Sn2 Sn1 2.8515(3) 10_557
Sn2 Sn1 2.8515(3) .
Sn1 Sn2 2.8515(3) 2_655
Sn1 Sn2 2.8515(3) 3_665
C1 H1A 0.97(4) .
C1 H1B 0.97(3) .
C2 C3 1.407(3) 10_557
C2 C3 1.407(3) .
C3 C4 1.401(3) .
C3 C6 1.504(3) .
C4 C5 1.388(3) .
C4 H4 0.93(3) .
C5 C4 1.388(3) 10_557
C5 H5 0.97(5) .
C6 C11 1.401(4) .
C6 C7 1.413(3) .
C7 C8 1.392(4) .
C7 C12 1.509(4) .
C8 C9 1.387(4) .
C8 H8 0.94(4) .
C9 C10 1.389(4) .
C9 C13 1.514(4) .
C10 C11 1.402(3) .
C10 H10 0.94(3) .
C11 C14 1.506(4) .
C12 H12A 0.980(2) .
C12 H12B 0.980(2) .
C12 H12C 0.980(2) .
C13 H13A 1.04(4) .
C13 H13B 0.94(4) .
C13 H13C 0.96(5) .
C14 H14A 0.980(2) .
C14 H14B 0.980(2) .
C14 H14C 0.980(2) .

loop_
_geom_torsion_atom_site_label_1
_geom_torsion_atom_site_label_2
_geom_torsion_atom_site_label_3
_geom_torsion_atom_site_label_4
_geom_torsion
_geom_torsion_site_symmetry_1
_geom_torsion_site_symmetry_4
C3 C2 C3 C4 -1.9(5) 10_557 .
Sn2 C2 C3 C4 -179.48(19) . .
C3 C2 C3 C6 172.23(18) 10_557 .
Sn2 C2 C3 C6 -5.4(3) . .
C2 C3 C4 C5 0.7(4) . .
C6 C3 C4 C5 -173.5(3) . .
C3 C4 C5 C4 0.5(5) . 10_557
C4 C3 C6 C11 -89.3(3) . .
C2 C3 C6 C11 96.5(3) . .
C4 C3 C6 C7 91.0(3) . .
C2 C3 C6 C7 -83.2(3) . .
C11 C6 C7 C8 -3.3(4) . .
C3 C6 C7 C8 176.4(2) . .
C11 C6 C7 C12 173.5(2) . .
C3 C6 C7 C12 -6.9(3) . .
C6 C7 C8 C9 1.1(4) . .
C12 C7 C8 C9 -175.7(3) . .
C7 C8 C9 C10 1.5(4) . .
C7 C8 C9 C13 179.2(3) . .
C8 C9 C10 C11 -2.0(4) . .
C13 C9 C10 C11 -179.6(3) . .
C7 C6 C11 C10 2.8(3) . .
C3 C6 C11 C10 -176.8(2) . .
C7 C6 C11 C14 -177.6(2) . .
C3 C6 C11 C14 2.8(3) . .
C9 C10 C11 C6 -0.2(4) . .
C9 C10 C11 C14 -179.8(2) . .
